data_7247680
loop_
_publ_author_name
'Gebbia, Jonathan F.'
'Aristizabal, Andr&#xe9;s Henao'
'Negrier, Philippe'
'Aguil&#xe0;, David'
'Tamarit, Josep Lluis'
'Pardo, Luis Carlos'

_publ_section_title
;
 Dynamics and local ordering of pentachloronitrobenzene: a
 molecular-dynamics investigation.
;
_journal_issue 44
_journal_name_full 'Physical chemistry chemical physics : PCCP'
_journal_page_first 30553
_journal_page_last 30562
_journal_paper_doi 10.1039/d3cp02633g
_journal_volume 25
_journal_year 2023
_chemical_formula_moiety 'C6 Cl5 N1 O2'
_chemical_formula_sum 'C6 Cl5 N O2'
_chemical_formula_weight 295.32
_chemical_name_systematic Pentachloronitrobenzene
_space_group_crystal_system trigonal
_space_group_IT_number 148
_space_group_name_Hall '-R 3'
_space_group_name_H-M_alt 'R -3 :H'
_atom_sites_solution_primary dual
_audit_creation_date 2022-11-09
_audit_creation_method
;
Olex2 1.5
(compiled 2022.04.07 svn.rca3783a0 for OlexSys, GUI svn.r6498)
;
_audit_update_record
;
2023-05-30 deposited with the CCDC.	2023-10-23 downloaded from the CCDC.
;
_cell_angle_alpha 90
_cell_angle_beta 90
_cell_angle_gamma 120
_cell_formula_units_Z 3
_cell_length_a 8.7440(12)
_cell_length_b 8.7440(12)
_cell_length_c 11.068(2)
_cell_measurement_reflns_used 1859
_cell_measurement_temperature 200.15
_cell_measurement_theta_max 33.7
_cell_measurement_theta_min 2.76
_cell_volume 732.86(19)
_computing_molecular_graphics 'Olex2 1.5 (Dolomanov et al., 2009)'
_computing_publication_material 'Olex2 1.5 (Dolomanov et al., 2009)'
_computing_structure_refinement 'SHELXL 2018/3 (Sheldrick, 2015)'
_computing_structure_solution 'SHELXT 2018/2 (Sheldrick, 2018)'
_diffrn_ambient_temperature 200.15
_diffrn_measured_fraction_theta_full 1.000
_diffrn_measured_fraction_theta_max 0.988
_diffrn_measurement_device_type 'MD2M - Maatel + Dectris PILATUS 6M'
_diffrn_measurement_method '\w scans'
_diffrn_radiation_type synchrotron
_diffrn_radiation_wavelength 0.72931
_diffrn_reflns_av_R_equivalents 0.1362
_diffrn_reflns_av_unetI/netI 0.2130
_diffrn_reflns_Laue_measured_fraction_full 1.000
_diffrn_reflns_Laue_measured_fraction_max 0.988
_diffrn_reflns_limit_h_max 12
_diffrn_reflns_limit_h_min -12
_diffrn_reflns_limit_k_max 11
_diffrn_reflns_limit_k_min -11
_diffrn_reflns_limit_l_max 15
_diffrn_reflns_limit_l_min -15
_diffrn_reflns_number 4573
_diffrn_reflns_point_group_measured_fraction_full 1.000
_diffrn_reflns_point_group_measured_fraction_max 0.988
_diffrn_reflns_theta_full 25.950
_diffrn_reflns_theta_max 31.391
_diffrn_reflns_theta_min 3.345
_diffrn_source 'ALBA XALOC beamline'
_diffrn_standards_number 0
_exptl_absorpt_coefficient_mu 1.549
_exptl_absorpt_correction_type none
_exptl_crystal_colour colourless
_exptl_crystal_colour_primary colourless
_exptl_crystal_density_diffrn 2.007
_exptl_crystal_description plate
_exptl_crystal_F_000 432
_exptl_crystal_size_max 0.05
_exptl_crystal_size_mid 0.02
_exptl_crystal_size_min 0.02
_refine_diff_density_max 0.258
_refine_diff_density_min -0.380
_refine_diff_density_rms 0.091
_refine_ls_extinction_method none
_refine_ls_goodness_of_fit_ref 0.882
_refine_ls_hydrogen_treatment undef
_refine_ls_matrix_type full
_refine_ls_number_parameters 47
_refine_ls_number_reflns 495
_refine_ls_number_restraints 29
_refine_ls_restrained_S_all 0.878
_refine_ls_R_factor_all 0.0580
_refine_ls_R_factor_gt 0.0543
_refine_ls_shift/su_max 0.000
_refine_ls_shift/su_mean 0.000
_refine_ls_structure_factor_coef Fsqd
_refine_ls_weighting_details 'w=1/[\s^2^(Fo^2^)] where P=(Fo^2^+2Fc^2^)/3'
_refine_ls_weighting_scheme calc
_refine_ls_wR_factor_gt 0.1341
_refine_ls_wR_factor_ref 0.1395
_reflns_Friedel_coverage 0.000
_reflns_number_gt 382
_reflns_number_total 495
_reflns_threshold_expression 'I > 2\s(I)'
_cod_data_source_file d3cp02633g2.cif
_cod_data_source_block hexa200
_cod_depositor_comments 'Adding full bibliography for 7247679--7247680.cif.'
_cod_original_cell_volume 732.9(2)
_cod_original_sg_symbol_H-M 'R -3'
_cod_database_code 7247680
_shelx_shelxl_version_number 2018/3
_shelx_space_group_comment
;
The symmetry employed for this shelxl refinement is uniquely defined
by the following loop, which should always be used as a source of
symmetry information in preference to the above space-group names.
They are only intended as comments.
;
_shelx_estimated_absorpt_t_max 0.970
_shelx_estimated_absorpt_t_min 0.927
_olex2_refinement_description
;
1. Twinned data refinement
 Scales: 0.286(4)
 0.714(4)
2. Restrained distances
 O1-N1
 1.25 with sigma of 0.01
 O2-N1
 1.25 with sigma of 0.01
3. Rigid bond restraints
 C1, N1
 with sigma for 1-2 distances of 0.003 and sigma for 1-3 distances of 0.003
4. Uiso/Uaniso restraints and constraints
C1 \\sim N1: within 2A with sigma of 0.012 and sigma for terminal atoms of
0.024 within 2A
5. Rigid body (RIGU) restrains
 C1, N1, O1, O2, Cl1
 with sigma for 1-2 distances of 0.004 and sigma for 1-3 distances of 0.004
6. Others
 Fixed Sof: Cl1(0.83333) N1(0.16666) O1(0.16666) O2(0.16666)
;
_olex2_submission_special_instructions 'No special instructions were received'

loop_
_space_group_symop_operation_xyz
'x, y, z'
'-y, x-y, z'
'-x+y, -x, z'
'x+2/3, y+1/3, z+1/3'
'-y+2/3, x-y+1/3, z+1/3'
'-x+y+2/3, -x+1/3, z+1/3'
'x+1/3, y+2/3, z+2/3'
'-y+1/3, x-y+2/3, z+2/3'
'-x+y+1/3, -x+2/3, z+2/3'
'-x, -y, -z'
'y, -x+y, -z'
'x-y, x, -z'
'-x+2/3, -y+1/3, -z+1/3'
'y+2/3, -x+y+1/3, -z+1/3'
'x-y+2/3, x+1/3, -z+1/3'
'-x+1/3, -y+2/3, -z+2/3'
'y+1/3, -x+y+2/3, -z+2/3'
'x-y+1/3, x+2/3, -z+2/3'

loop_
_atom_site_label
_atom_site_type_symbol
_atom_site_fract_x
_atom_site_fract_y
_atom_site_fract_z
_atom_site_U_iso_or_equiv
_atom_site_adp_type
_atom_site_occupancy
_atom_site_site_symmetry_order
_atom_site_calc_flag
_atom_site_refinement_flags_posn
_atom_site_refinement_flags_adp
_atom_site_refinement_flags_occupancy
_atom_site_disorder_assembly
_atom_site_disorder_group
C1 C 0.1809(2) 0.11620(18) 0.4994(2) 0.0535(5) Uani 1 1 d . U . . .
Cl1 Cl 0.40561(10) 0.26076(15) 0.49994(15) 0.0789(6) Uani 0.8333 1 d . . P A 1
N1 N 0.3695(17) 0.248(2) 0.4984(10) 0.053(3) Uani 0.1667 1 d D U P A -1
O1 O 0.4281(16) 0.285(2) 0.3944(11) 0.104(6) Uani 0.1667 1 d D . P A -1
O2 O 0.444(2) 0.258(2) 0.5940(17) 0.124(7) Uani 0.1667 1 d D . P A -1

loop_
_atom_site_aniso_label
_atom_site_aniso_U_11
_atom_site_aniso_U_22
_atom_site_aniso_U_33
_atom_site_aniso_U_23
_atom_site_aniso_U_13
_atom_site_aniso_U_12
C1 0.0268(7) 0.0299(8) 0.1014(13) 0.0004(7) -0.0004(6) 0.0123(6)
Cl1 0.0255(5) 0.0367(5) 0.1692(13) 0.0002(4) 0.0017(4) 0.0117(3)
N1 0.014(3) 0.058(6) 0.092(5) 0.002(5) -0.002(3) 0.022(3)
O1 0.067(7) 0.109(12) 0.089(6) 0.000(5) 0.005(5) 0.008(6)
O2 0.082(9) 0.115(11) 0.126(9) 0.018(7) -0.059(8) 0.013(8)

loop_
_atom_type_symbol
_atom_type_description
_atom_type_scat_dispersion_real
_atom_type_scat_dispersion_imag
_atom_type_scat_source
C C 0.0024 0.0017 'International Tables Vol C Tables 4.2.6.8 and 6.1.1.4'
Cl Cl 0.1386 0.1675 'International Tables Vol C Tables 4.2.6.8 and 6.1.1.4'
N N 0.0046 0.0035 'International Tables Vol C Tables 4.2.6.8 and 6.1.1.4'
O O 0.0086 0.0064 'International Tables Vol C Tables 4.2.6.8 and 6.1.1.4'

loop_
_geom_angle_atom_site_label_1
_geom_angle_atom_site_label_2
_geom_angle_atom_site_label_3
_geom_angle
_geom_angle_site_symmetry_1
_geom_angle_site_symmetry_3
_geom_angle_publ_flag
C1 C1 C1 119.994(7) 11_556 12_556 ?
C1 C1 Cl1 119.94(11) 12_556 . ?
C1 C1 Cl1 120.05(11) 11_556 . ?
C1 C1 N1 123.6(8) 11_556 . ?
C1 C1 N1 116.4(8) 12_556 . ?
N1 C1 Cl1 3.6(8) . . ?
O1 Cl1 C1 98.9(6) . . ?
O2 Cl1 C1 103.7(9) . . ?
O2 Cl1 O1 155.8(12) . . ?
O1 N1 C1 111.7(11) . . ?
O2 N1 C1 113.5(12) . . ?
O2 N1 O1 130.6(19) . . ?
Cl1 O1 N1 13.0(7) . . ?
Cl1 O2 N1 12.3(7) . . ?

loop_
_geom_bond_atom_site_label_1
_geom_bond_atom_site_label_2
_geom_bond_distance
_geom_bond_site_symmetry_2
_geom_bond_publ_flag
C1 C1 1.3882(15) 11_556 ?
C1 C1 1.3882(15) 12_556 ?
C1 Cl1 1.7249(17) . ?
C1 N1 1.466(13) . ?
Cl1 O1 1.187(12) . ?
Cl1 O2 1.099(13) . ?
N1 O1 1.236(10) . ?
N1 O2 1.224(9) . ?

loop_
_geom_torsion_atom_site_label_1
_geom_torsion_atom_site_label_2
_geom_torsion_atom_site_label_3
_geom_torsion_atom_site_label_4
_geom_torsion
_geom_torsion_site_symmetry_1
_geom_torsion_site_symmetry_2
_geom_torsion_site_symmetry_3
_geom_torsion_site_symmetry_4
_geom_torsion_publ_flag
C1 C1 Cl1 O1 95.0(9) 11_556 . . . ?
C1 C1 Cl1 O1 -86.4(10) 12_556 . . . ?
C1 C1 Cl1 O2 -76.3(15) 11_556 . . . ?
C1 C1 Cl1 O2 102.3(14) 12_556 . . . ?
C1 C1 N1 O1 88.8(16) 11_556 . . . ?
C1 C1 N1 O1 -91.8(17) 12_556 . . . ?
C1 C1 N1 O2 -71(2) 11_556 . . . ?
C1 C1 N1 O2 108(2) 12_556 . . . ?
C1 Cl1 O1 N1 19(4) . . . . ?
C1 Cl1 O2 N1 -19(5) . . . . ?
C1 N1 O1 Cl1 -156(6) . . . . ?
C1 N1 O2 Cl1 156(6) . . . . ?
Cl1 C1 N1 O1 99(9) . . . . ?
Cl1 C1 N1 O2 -61(8) . . . . ?
N1 C1 Cl1 O1 -75(8) . . . . ?
N1 C1 Cl1 O2 113(9) . . . . ?
O1 Cl1 O2 N1 -177(6) . . . . ?
O1 N1 O2 Cl1 1(3) . . . . ?
O2 Cl1 O1 N1 178(6) . . . . ?
O2 N1 O1 Cl1 -1(3) . . . . ?

loop_
_twin_individual_id
_twin_individual_mass_fraction_refined
1 0.286(4)
2 0.714(4)
